data_7005993
loop_
_publ_author_name
'Gavrish, Sergey P.'
'Lampeka, Yaroslaw D.'
'Lightfoot, Philip'
'Pritzkow, Hans'

_publ_section_title
;
 Crystal and molecular structures of related nickel(II) complexes of
 open-chain and macrocyclic oxamide-based ligands and the peculiarities
 of water aggregates in their crystal lattices.
;
_journal_issue 41
_journal_name_full 'Dalton transactions (Cambridge, England : 2003)'
_journal_page_first 4708
_journal_page_last 4714
_journal_paper_doi 10.1039/b708006a
_journal_year 2007
_chemical_formula_sum 'C6 H20 N4 Ni O6'
_chemical_formula_weight 302.97
_chemical_name_systematic
;
?
;
_space_group_IT_number 33
_symmetry_cell_setting orthorhombic
_symmetry_space_group_name_Hall 'P 2c -2n'
_symmetry_space_group_name_H-M 'P n a 21'
_atom_sites_solution_hydrogens difmap
_atom_sites_solution_primary direct
_atom_sites_solution_secondary difmap
_audit_creation_method SHELXL-97
_cell_angle_alpha 90.00
_cell_angle_beta 90.00
_cell_angle_gamma 90.00
_cell_formula_units_Z 4
_cell_length_a 7.8979(6)
_cell_length_b 7.6099(6)
_cell_length_c 20.9804(16)
_cell_measurement_temperature 173(2)
_cell_volume 1260.97(17)
_computing_cell_refinement 'Bruker SAINT'
_computing_data_collection 'Bruker SMART'
_computing_data_reduction 'Bruker SAINT'
_computing_molecular_graphics 'Bruker SHELXTL'
_computing_publication_material 'Bruker SHELXTL'
_computing_structure_refinement 'SHELXL-97 (Sheldrick, 1997)'
_computing_structure_solution 'SHELXS-97 (Sheldrick, 1990)'
_diffrn_ambient_temperature 173(2)
_diffrn_measured_fraction_theta_full 0.990
_diffrn_measured_fraction_theta_max 0.990
_diffrn_measurement_device_type 'CCD area detector'
_diffrn_measurement_method omega-scans
_diffrn_radiation_monochromator graphite
_diffrn_radiation_source 'fine-focus sealed tube'
_diffrn_radiation_type MoK\a
_diffrn_radiation_wavelength 0.71073
_diffrn_reflns_av_R_equivalents 0.024
_diffrn_reflns_av_sigmaI/netI 0.0201
_diffrn_reflns_limit_h_max 12
_diffrn_reflns_limit_h_min 0
_diffrn_reflns_limit_k_max 11
_diffrn_reflns_limit_k_min 0
_diffrn_reflns_limit_l_max 32
_diffrn_reflns_limit_l_min -23
_diffrn_reflns_number 12970
_diffrn_reflns_theta_full 33.18
_diffrn_reflns_theta_max 33.18
_diffrn_reflns_theta_min 1.94
_exptl_absorpt_coefficient_mu 1.562
_exptl_absorpt_correction_T_max 1.0000
_exptl_absorpt_correction_T_min 0.8329
_exptl_absorpt_correction_type multi-scan
_exptl_absorpt_process_details SADABS
_exptl_crystal_colour green
_exptl_crystal_density_diffrn 1.596
_exptl_crystal_density_method 'not measured'
_exptl_crystal_description hexagonal
_exptl_crystal_F_000 640
_exptl_crystal_size_max 0.48
_exptl_crystal_size_mid 0.40
_exptl_crystal_size_min 0.38
_refine_diff_density_max 0.831
_refine_diff_density_min -0.501
_refine_diff_density_rms 0.064
_refine_ls_abs_structure_details 'Flack H D (1983), Acta Cryst. A39, 876-881'
_refine_ls_abs_structure_Flack 0.699(9)
_refine_ls_extinction_coef 0.0089(7)
_refine_ls_extinction_expression Fc^*^=kFc[1+0.001xFc^2^\l^3^/sin(2\q)]^-1/4^
_refine_ls_extinction_method SHELXL
_refine_ls_goodness_of_fit_ref 1.062
_refine_ls_hydrogen_treatment refall
_refine_ls_matrix_type full
_refine_ls_number_parameters 236
_refine_ls_number_reflns 4009
_refine_ls_number_restraints 1
_refine_ls_restrained_S_all 1.062
_refine_ls_R_factor_all 0.0238
_refine_ls_R_factor_gt 0.0233
_refine_ls_shift/su_max 0.002
_refine_ls_shift/su_mean 0.000
_refine_ls_structure_factor_coef Fsqd
_refine_ls_weighting_details 'calc w=1/[\s^2^(Fo^2^)+(0.0418P)^2^+0.0688P] where P=(Fo^2^+2Fc^2^)/3'
_refine_ls_weighting_scheme calc
_refine_ls_wR_factor_gt 0.0607
_refine_ls_wR_factor_ref 0.0609
_reflns_number_gt 3931
_reflns_number_total 4009
_reflns_threshold_expression >2sigma(I)
_cod_data_source_file b708006a.txt
_cod_data_source_block NiL1_4H2O
_cod_depositor_comments
;
The following automatic conversions were performed:
'_symmetry_cell_setting' value 'Orthorhombic' changed to 'orthorhombic'
according to '/home/saulius/struct/CIF-dictionaries/cif_core.dic'
dictionary named 'cif_core.dic' version 2.4.1 from 2010-06-29.

Automatic conversion script
Id: cif_fix_enum 1527 2010-12-29 10:47:43Z saulius 
;
_cod_original_sg_symbol_H-M Pna2(1)
_cod_database_code 7005993

loop_
_symmetry_equiv_pos_as_xyz
'x, y, z'
'-x, -y, z+1/2'
'x+1/2, -y+1/2, z'
'-x+1/2, y+1/2, z+1/2'

loop_
_atom_site_label
_atom_site_type_symbol
_atom_site_fract_x
_atom_site_fract_y
_atom_site_fract_z
_atom_site_U_iso_or_equiv
_atom_site_adp_type
_atom_site_occupancy
_atom_site_symmetry_multiplicity
_atom_site_calc_flag
_atom_site_refinement_flags
_atom_site_disorder_assembly
_atom_site_disorder_group
Ni1 Ni 0.805355(17) 0.545869(15) 0.031486(9) 0.01490(5) Uani 1 1 d . . .
O1 O 0.66858(14) 1.01672(13) 0.08946(5) 0.01922(17) Uani 1 1 d . . .
O2 O 0.78175(14) 1.02485(12) -0.03927(6) 0.01911(18) Uani 1 1 d . . .
O3 O 1.22143(17) 0.92823(16) 0.33162(7) 0.0222(2) Uani 1 1 d . . .
O4 O 0.71966(17) 1.06686(14) 0.21753(6) 0.0218(2) Uani 1 1 d . . .
O5 O 0.92359(15) 0.83617(17) 0.28287(7) 0.0291(2) Uani 1 1 d . . .
O6 O 0.90854(17) 1.3536(2) 0.25523(9) 0.0421(4) Uani 1 1 d . . .
N1 N 0.76240(16) 0.38757(13) 0.10118(6) 0.01892(19) Uani 1 1 d . . .
N2 N 0.71795(15) 0.71696(14) 0.08356(6) 0.01686(19) Uani 1 1 d . . .
N3 N 0.82728(14) 0.72482(14) -0.02662(6) 0.01699(19) Uani 1 1 d . . .
N4 N 0.90173(15) 0.39615(13) -0.03310(6) 0.0195(2) Uani 1 1 d . . .
C1 C 0.62091(19) 0.46623(15) 0.13927(8) 0.0210(2) Uani 1 1 d . . .
C2 C 0.65800(19) 0.66245(16) 0.14625(7) 0.0199(2) Uani 1 1 d . . .
C3 C 0.71662(16) 0.87825(15) 0.06130(7) 0.0151(2) Uani 1 1 d . . .
C4 C 0.78112(16) 0.88294(15) -0.00784(7) 0.0149(2) Uani 1 1 d . . .
C5 C 0.89338(18) 0.67888(16) -0.08935(7) 0.0194(2) Uani 1 1 d . . .
C6 C 0.8636(2) 0.48065(18) -0.09592(8) 0.0221(2) Uani 1 1 d . . .
H1A H 0.610(3) 0.411(3) 0.1818(10) 0.021(5) Uiso 1 1 d . . .
H1B H 0.516(4) 0.445(2) 0.1134(12) 0.027(6) Uiso 1 1 d . . .
H2A H 0.560(2) 0.732(3) 0.1570(11) 0.016(5) Uiso 1 1 d . . .
H2B H 0.749(3) 0.679(3) 0.1767(11) 0.021(4) Uiso 1 1 d . . .
H5A H 1.006(3) 0.705(3) -0.0925(11) 0.029(5) Uiso 1 1 d . . .
H5B H 0.841(3) 0.745(3) -0.1213(12) 0.027(5) Uiso 1 1 d . . .
H6A H 0.936(3) 0.437(3) -0.1308(12) 0.024(5) Uiso 1 1 d . . .
H6B H 0.752(4) 0.453(3) -0.1055(13) 0.024(6) Uiso 1 1 d . . .
H11N H 0.738(3) 0.273(3) 0.0947(10) 0.016(4) Uiso 1 1 d . . .
H12N H 0.846(4) 0.394(4) 0.1227(15) 0.037(6) Uiso 1 1 d . . .
H31O H 1.220(4) 0.942(3) 0.3619(16) 0.025(7) Uiso 1 1 d . . .
H32O H 1.145(5) 0.904(4) 0.3192(16) 0.045(8) Uiso 1 1 d . . .
H41N H 0.878(3) 0.283(3) -0.0359(10) 0.027(5) Uiso 1 1 d . . .
H41O H 0.707(3) 1.045(3) 0.1813(16) 0.022(7) Uiso 1 1 d . . .
H42N H 1.011(3) 0.394(3) -0.0307(11) 0.028(5) Uiso 1 1 d . . .
H42O H 0.622(5) 1.085(4) 0.2304(15) 0.048(8) Uiso 1 1 d . . .
H51O H 0.873(5) 0.766(4) 0.2993(16) 0.052(8) Uiso 1 1 d . . .
H52O H 0.865(4) 0.907(4) 0.2684(15) 0.037(6) Uiso 1 1 d . . .
H61O H 0.857(4) 1.277(4) 0.2462(15) 0.047(7) Uiso 1 1 d . . .
H62O H 0.850(4) 1.404(4) 0.2755(15) 0.036(6) Uiso 1 1 d . . .

loop_
_atom_site_aniso_label
_atom_site_aniso_U_11
_atom_site_aniso_U_22
_atom_site_aniso_U_33
_atom_site_aniso_U_23
_atom_site_aniso_U_13
_atom_site_aniso_U_12
Ni1 0.01737(7) 0.00937(6) 0.01795(8) 0.00018(6) -0.00017(7) 0.00045(4)
O1 0.0271(4) 0.0117(3) 0.0189(5) -0.0019(3) 0.0010(4) 0.0018(3)
O2 0.0275(5) 0.0117(3) 0.0181(5) 0.0023(3) 0.0010(4) -0.0008(3)
O3 0.0230(5) 0.0252(5) 0.0184(5) -0.0023(4) 0.0000(4) -0.0016(4)
O4 0.0240(5) 0.0218(5) 0.0196(5) -0.0004(4) -0.0008(4) 0.0004(4)
O5 0.0233(5) 0.0312(5) 0.0329(6) 0.0086(5) -0.0039(4) -0.0023(4)
O6 0.0270(6) 0.0358(6) 0.0635(10) -0.0236(6) 0.0155(6) -0.0090(5)
N1 0.0210(5) 0.0124(4) 0.0234(6) 0.0030(3) -0.0017(4) 0.0002(4)
N2 0.0232(5) 0.0115(4) 0.0158(5) 0.0019(3) 0.0014(4) 0.0009(3)
N3 0.0231(5) 0.0111(4) 0.0167(5) -0.0007(3) 0.0011(4) 0.0014(3)
N4 0.0204(5) 0.0121(4) 0.0260(6) -0.0025(3) 0.0008(4) 0.0006(3)
C1 0.0233(6) 0.0146(5) 0.0253(7) 0.0041(4) 0.0030(5) -0.0019(4)
C2 0.0269(6) 0.0156(5) 0.0171(6) 0.0025(4) 0.0031(5) -0.0005(4)
C3 0.0174(5) 0.0114(5) 0.0164(6) 0.0006(4) -0.0023(4) -0.0001(4)
C4 0.0174(5) 0.0120(4) 0.0152(5) -0.0001(3) -0.0005(4) -0.0011(4)
C5 0.0245(6) 0.0167(5) 0.0169(5) -0.0011(4) 0.0027(4) 0.0011(4)
C6 0.0269(6) 0.0180(5) 0.0214(6) -0.0057(4) 0.0015(5) 0.0003(5)

loop_
_atom_type_symbol
_atom_type_description
_atom_type_scat_dispersion_real
_atom_type_scat_dispersion_imag
_atom_type_scat_source
C C 0.0033 0.0016 'International Tables Vol C Tables 4.2.6.8 and 6.1.1.4'
H H 0.0000 0.0000 'International Tables Vol C Tables 4.2.6.8 and 6.1.1.4'
N N 0.0061 0.0033 'International Tables Vol C Tables 4.2.6.8 and 6.1.1.4'
O O 0.0106 0.0060 'International Tables Vol C Tables 4.2.6.8 and 6.1.1.4'
Ni Ni 0.3393 1.1124 'International Tables Vol C Tables 4.2.6.8 and 6.1.1.4'

loop_
_geom_angle_atom_site_label_1
_geom_angle_atom_site_label_2
_geom_angle_atom_site_label_3
_geom_angle
_geom_angle_site_symmetry_1
_geom_angle_site_symmetry_3
_geom_angle_publ_flag
N2 Ni1 N3 84.52(5) . . ?
N2 Ni1 N1 85.72(5) . . ?
N3 Ni1 N1 170.18(5) . . ?
N2 Ni1 N4 170.76(5) . . ?
N3 Ni1 N4 86.24(5) . . ?
N1 Ni1 N4 103.52(5) . . ?
H31O O3 H32O 114(4) . . ?
H41O O4 H42O 103(3) . . ?
H51O O5 H52O 112(3) . . ?
H61O O6 H62O 102(3) . . ?
C1 N1 Ni1 106.65(8) . . ?
C1 N1 H11N 108.1(13) . . ?
Ni1 N1 H11N 121.8(13) . . ?
C1 N1 H12N 107(2) . . ?
Ni1 N1 H12N 104(2) . . ?
H11N N1 H12N 108(3) . . ?
C3 N2 C2 125.74(11) . . ?
C3 N2 Ni1 117.03(10) . . ?
C2 N2 Ni1 117.23(8) . . ?
C4 N3 C5 126.01(11) . . ?
C4 N3 Ni1 116.91(9) . . ?
C5 N3 Ni1 117.08(8) . . ?
C6 N4 Ni1 106.59(8) . . ?
C6 N4 H41N 108.4(15) . . ?
Ni1 N4 H41N 122.5(15) . . ?
C6 N4 H42N 105.0(15) . . ?
Ni1 N4 H42N 111.2(16) . . ?
H41N N4 H42N 102(2) . . ?
N1 C1 C2 107.36(11) . . ?
N1 C1 H1A 112.2(13) . . ?
C2 C1 H1A 110.2(13) . . ?
N1 C1 H1B 105.2(14) . . ?
C2 C1 H1B 111.4(11) . . ?
H1A C1 H1B 110.3(19) . . ?
N2 C2 C1 104.70(11) . . ?
N2 C2 H2A 108.3(13) . . ?
C1 C2 H2A 113.8(11) . . ?
N2 C2 H2B 108.5(14) . . ?
C1 C2 H2B 109.6(12) . . ?
H2A C2 H2B 111.6(18) . . ?
O1 C3 N2 127.89(13) . . ?
O1 C3 C4 121.34(11) . . ?
N2 C3 C4 110.76(11) . . ?
O2 C4 N3 128.49(13) . . ?
O2 C4 C3 120.84(12) . . ?
N3 C4 C3 110.65(11) . . ?
N3 C5 C6 105.19(11) . . ?
N3 C5 H5A 111.2(14) . . ?
C6 C5 H5A 111.0(14) . . ?
N3 C5 H5B 111.0(15) . . ?
C6 C5 H5B 113.4(15) . . ?
H5A C5 H5B 105(2) . . ?
N4 C6 C5 108.22(11) . . ?
N4 C6 H6A 113.1(13) . . ?
C5 C6 H6A 108.1(12) . . ?
N4 C6 H6B 106.7(16) . . ?
C5 C6 H6B 112.7(13) . . ?
H6A C6 H6B 108(2) . . ?

loop_
_geom_bond_atom_site_label_1
_geom_bond_atom_site_label_2
_geom_bond_distance
_geom_bond_site_symmetry_2
_geom_bond_publ_flag
Ni1 N2 1.8345(11) . ?
Ni1 N3 1.8360(11) . ?
Ni1 N1 1.9247(12) . ?
Ni1 N4 1.9270(12) . ?
O1 C3 1.2662(16) . ?
O2 C4 1.2653(15) . ?
O3 H31O 0.64(3) . ?
O3 H32O 0.68(4) . ?
O4 H41O 0.78(3) . ?
O4 H42O 0.83(4) . ?
O5 H51O 0.75(4) . ?
O5 H52O 0.77(3) . ?
O6 H61O 0.74(4) . ?
O6 H62O 0.73(3) . ?
N1 C1 1.499(2) . ?
N1 H11N 0.90(2) . ?
N1 H12N 0.80(3) . ?
N2 C3 1.3133(16) . ?
N2 C2 1.4582(17) . ?
N3 C4 1.3176(16) . ?
N3 C5 1.4583(18) . ?
N4 C6 1.497(2) . ?
N4 H41N 0.88(2) . ?
N4 H42N 0.87(2) . ?
C1 C2 1.5288(17) . ?
C1 H1A 0.99(2) . ?
C1 H1B 1.00(3) . ?
C2 H2A 0.968(18) . ?
C2 H2B 0.97(2) . ?
C3 C4 1.5378(19) . ?
C5 C6 1.5330(18) . ?
C5 H5A 0.91(2) . ?
C5 H5B 0.94(2) . ?
C6 H6A 0.98(3) . ?
C6 H6B 0.93(3) . ?
